data_4339769
loop_
_publ_author_name
'Gregoli\'nski, Janusz'
'Slepokura, Katarzyna'
'Lisowski, Jerzy'

_publ_section_title
;
 Lanthanide complexes of the chiral hexaaza macrocycle and its meso-type
 isomer: solvent-controlled helicity inversion.
;
_journal_issue 19
_journal_name_full 'Inorganic chemistry'
_journal_page_first 7923
_journal_page_last 7934
_journal_paper_doi 10.1021/ic700831z
_journal_volume 46
_journal_year 2007
_chemical_absolute_configuration rmad
_chemical_formula_sum 'C26 H42 N9 O11 Pr'
_chemical_formula_weight 797.60
_chemical_name_systematic
; 
 ? 
;
_space_group_IT_number 4
_symmetry_cell_setting monoclinic
_symmetry_space_group_name_Hall 'P 2yb'
_symmetry_space_group_name_H-M 'P 1 21 1'
_atom_sites_solution_hydrogens geom
_atom_sites_solution_primary direct
_atom_sites_solution_secondary difmap
_audit_creation_method SHELXL-97
_cell_angle_alpha 90.00
_cell_angle_beta 105.15(3)
_cell_angle_gamma 90.00
_cell_formula_units_Z 4
_cell_length_a 14.408(3)
_cell_length_b 15.040(3)
_cell_length_c 15.586(3)
_cell_measurement_reflns_used 32414
_cell_measurement_temperature 100(2)
_cell_measurement_theta_max 37.49
_cell_measurement_theta_min 3.02
_cell_volume 3260.0(12)
_computing_cell_refinement 'CrysAlis RED; Oxford-Diffraction Poland, 2003'
_computing_data_collection 'CrysAlis CCD; Oxford-Diffraction Poland, 2003'
_computing_data_reduction 'CrysAlis RED; Oxford-Diffraction Poland, 2003'
_computing_structure_refinement 'SHELXL-97 (Sheldrick, 1997)'
_computing_structure_solution 'SHELXS-97 (Sheldrick, 1990)'
_diffrn_ambient_temperature 100(2)
_diffrn_measured_fraction_theta_full 0.998
_diffrn_measured_fraction_theta_max 0.998
_diffrn_measurement_device_type
;
KUMA KM4 kappa-geometry diffractometer with Saphire CCD camera
;
_diffrn_measurement_method 'omega scan'
_diffrn_radiation_monochromator graphite
_diffrn_radiation_source 'fine-focus sealed tube'
_diffrn_radiation_type MoK\a
_diffrn_radiation_wavelength 0.71073
_diffrn_reflns_av_R_equivalents 0.0441
_diffrn_reflns_av_sigmaI/netI 0.0477
_diffrn_reflns_limit_h_max 17
_diffrn_reflns_limit_h_min -17
_diffrn_reflns_limit_k_max 15
_diffrn_reflns_limit_k_min -18
_diffrn_reflns_limit_l_max 19
_diffrn_reflns_limit_l_min -19
_diffrn_reflns_number 32831
_diffrn_reflns_theta_full 26.00
_diffrn_reflns_theta_max 26.00
_diffrn_reflns_theta_min 3.03
_exptl_absorpt_coefficient_mu 1.566
_exptl_absorpt_correction_T_max 0.819
_exptl_absorpt_correction_T_min 0.745
_exptl_absorpt_correction_type analytical
_exptl_absorpt_process_details 'CrysAlis RED; Oxford-Diffraction Poland, 2003'
_exptl_crystal_colour yellowish
_exptl_crystal_density_diffrn 1.625
_exptl_crystal_density_method 'not measured'
_exptl_crystal_description block
_exptl_crystal_F_000 1632
_exptl_crystal_size_max 0.20
_exptl_crystal_size_mid 0.18
_exptl_crystal_size_min 0.16
_refine_diff_density_max 0.50
_refine_diff_density_min -0.57
_refine_diff_density_rms 0.073
_refine_ls_abs_structure_details 'Flack H D (1983), Acta Cryst. A39, 876-881'
_refine_ls_abs_structure_Flack 0.005(9)
_refine_ls_extinction_method none
_refine_ls_goodness_of_fit_ref 1.010
_refine_ls_hydrogen_treatment mixed
_refine_ls_matrix_type full
_refine_ls_number_parameters 872
_refine_ls_number_reflns 10493
_refine_ls_number_restraints 13
_refine_ls_restrained_S_all 1.010
_refine_ls_R_factor_all 0.0347
_refine_ls_R_factor_gt 0.0287
_refine_ls_shift/su_max 0.002
_refine_ls_shift/su_mean 0.000
_refine_ls_structure_factor_coef Fsqd
_refine_ls_weighting_details 'calc w=1/[\s^2^(Fo^2^)+(0.0180P)^2^+0.0000P] where P=(Fo^2^+2Fc^2^)/3'
_refine_ls_weighting_scheme calc
_refine_ls_wR_factor_gt 0.0458
_refine_ls_wR_factor_ref 0.0468
_reflns_number_gt 9592
_reflns_number_total 10493
_reflns_threshold_expression >2sigma(I)
_cod_data_source_file ic700831z-file002.cif
_cod_data_source_block gr2sabs
_cod_original_cell_volume 3260.0(11)
_cod_original_sg_symbol_H-M P2(1)
_cod_database_code 4339769

loop_
_symmetry_equiv_pos_as_xyz
'x, y, z'
'-x, y+1/2, -z'

loop_
_atom_site_label
_atom_site_type_symbol
_atom_site_fract_x
_atom_site_fract_y
_atom_site_fract_z
_atom_site_U_iso_or_equiv
_atom_site_adp_type
_atom_site_occupancy
_atom_site_symmetry_multiplicity
_atom_site_calc_flag
_atom_site_refinement_flags
_atom_site_disorder_assembly
_atom_site_disorder_group
Pr1 Pr 0.512636(17) 0.960921(10) 0.245267(15) 0.01127(6) Uani 1 1 d . . .
N1 N 0.7004(3) 0.9898(3) 0.2970(3) 0.0128(9) Uani 1 1 d . . .
N2 N 0.6104(2) 0.9764(2) 0.1198(2) 0.0134(8) Uani 1 1 d . . .
H2N H 0.6175 1.0377 0.1162 0.016 Uiso 1 1 calc R . .
N3 N 0.4178(3) 0.9207(3) 0.0809(3) 0.0200(9) Uani 1 1 d . . .
H3N H 0.3559 0.9425 0.0745 0.024 Uiso 1 1 calc R . .
N4 N 0.3918(3) 0.8273(3) 0.2222(3) 0.0159(9) Uani 1 1 d . . .
N5 N 0.4194(2) 0.9325(2) 0.3721(2) 0.0117(8) Uani 1 1 d . . .
H5N H 0.3616 0.9633 0.3528 0.014 Uiso 1 1 calc R . .
N6 N 0.5770(2) 1.0548(2) 0.3924(2) 0.0121(8) Uani 1 1 d . . .
H6N H 0.5833 1.1125 0.3733 0.015 Uiso 1 1 calc R . .
C1 C 0.7403(3) 1.0133(3) 0.3819(3) 0.0141(10) Uani 1 1 d . . .
C2 C 0.8391(3) 1.0218(3) 0.4151(3) 0.0192(11) Uani 1 1 d . . .
H2 H 0.8659 1.0370 0.4757 0.023 Uiso 1 1 calc R . .
C3 C 0.8985(4) 1.0080(4) 0.3596(3) 0.0212(11) Uani 1 1 d . . .
H3 H 0.9662 1.0148 0.3809 0.025 Uiso 1 1 calc R . .
C4 C 0.8567(3) 0.9838(3) 0.2714(3) 0.0208(11) Uani 1 1 d . . .
H4 H 0.8957 0.9740 0.2317 0.025 Uiso 1 1 calc R . .
C5 C 0.7579(3) 0.9742(3) 0.2425(3) 0.0138(9) Uani 1 1 d . . .
C6 C 0.7105(3) 0.9457(3) 0.1489(2) 0.0185(9) Uani 1 1 d . . .
H6A H 0.7471 0.9699 0.1086 0.022 Uiso 1 1 calc R . .
H6B H 0.7120 0.8800 0.1453 0.022 Uiso 1 1 calc R . .
C7 C 0.5612(3) 0.9522(3) 0.0267(2) 0.0172(8) Uani 1 1 d . . .
H7 H 0.5721 0.8875 0.0180 0.021 Uiso 1 1 calc R . .
C8 C 0.5987(3) 1.0057(3) -0.0417(3) 0.0241(10) Uani 1 1 d . . .
H8A H 0.5947 1.0699 -0.0295 0.029 Uiso 1 1 calc R . .
H8B H 0.6672 0.9908 -0.0349 0.029 Uiso 1 1 calc R . .
C9 C 0.5417(3) 0.9864(3) -0.1373(3) 0.0294(11) Uani 1 1 d . . .
H9A H 0.5656 1.0249 -0.1785 0.035 Uiso 1 1 calc R . .
H9B H 0.5517 0.9237 -0.1520 0.035 Uiso 1 1 calc R . .
C10 C 0.4363(3) 1.0032(3) -0.1493(3) 0.0242(11) Uani 1 1 d . . .
H10A H 0.4007 0.9887 -0.2111 0.029 Uiso 1 1 calc R . .
H10B H 0.4258 1.0668 -0.1388 0.029 Uiso 1 1 calc R . .
C11 C 0.3983(3) 0.9465(3) -0.0847(3) 0.0224(11) Uani 1 1 d . . .
H11A H 0.4058 0.8827 -0.0970 0.027 Uiso 1 1 calc R . .
H11B H 0.3290 0.9586 -0.0927 0.027 Uiso 1 1 calc R . .
C12 C 0.4539(3) 0.9678(3) 0.0113(2) 0.0165(8) Uani 1 1 d . . .
H12 H 0.4453 1.0329 0.0201 0.020 Uiso 1 1 calc R . .
C13 C 0.4063(4) 0.8247(3) 0.0696(3) 0.0240(12) Uani 1 1 d . . .
H13A H 0.4692 0.7974 0.0711 0.029 Uiso 1 1 calc R . .
H13B H 0.3615 0.8116 0.0110 0.029 Uiso 1 1 calc R . .
C14 C 0.3675(3) 0.7847(3) 0.1423(3) 0.0189(11) Uani 1 1 d . . .
C15 C 0.3119(4) 0.7093(3) 0.1282(3) 0.0212(11) Uani 1 1 d . . .
H15 H 0.2957 0.6812 0.0716 0.025 Uiso 1 1 calc R . .
C16 C 0.2797(3) 0.6748(3) 0.1975(3) 0.0176(11) Uani 1 1 d . . .
H16 H 0.2421 0.6221 0.1894 0.021 Uiso 1 1 calc R . .
C17 C 0.3025(3) 0.7171(3) 0.2778(3) 0.0173(11) Uani 1 1 d . . .
H17 H 0.2795 0.6950 0.3255 0.021 Uiso 1 1 calc R . .
C18 C 0.3601(3) 0.7933(3) 0.2892(3) 0.0147(10) Uani 1 1 d . . .
C19 C 0.3914(3) 0.8387(4) 0.3781(3) 0.0157(9) Uani 1 1 d . . .
H19A H 0.3381 0.8361 0.4073 0.019 Uiso 1 1 calc R . .
H19B H 0.4466 0.8058 0.4160 0.019 Uiso 1 1 calc R . .
C20 C 0.4662(3) 0.9705(3) 0.4605(2) 0.0132(8) Uani 1 1 d . . .
H20 H 0.5206 0.9305 0.4902 0.016 Uiso 1 1 calc R . .
C21 C 0.3965(3) 0.9766(3) 0.5205(3) 0.0212(11) Uani 1 1 d . . .
H21A H 0.3380 1.0092 0.4885 0.025 Uiso 1 1 calc R . .
H21B H 0.3769 0.9158 0.5329 0.025 Uiso 1 1 calc R . .
C22 C 0.4411(3) 1.0234(3) 0.6082(3) 0.0213(9) Uani 1 1 d . . .
H22A H 0.3929 1.0283 0.6430 0.026 Uiso 1 1 calc R . .
H22B H 0.4959 0.9879 0.6432 0.026 Uiso 1 1 calc R . .
C23 C 0.4758(3) 1.1154(3) 0.5918(3) 0.0216(9) Uani 1 1 d . . .
H23A H 0.5057 1.1448 0.6492 0.026 Uiso 1 1 calc R . .
H23B H 0.4207 1.1521 0.5594 0.026 Uiso 1 1 calc R . .
C24 C 0.5494(3) 1.1079(3) 0.5369(3) 0.0182(9) Uani 1 1 d . . .
H24A H 0.5713 1.1681 0.5257 0.022 Uiso 1 1 calc R . .
H24B H 0.6061 1.0743 0.5713 0.022 Uiso 1 1 calc R . .
C25 C 0.5077(3) 1.0613(3) 0.4484(3) 0.0141(8) Uani 1 1 d . . .
H25 H 0.4529 1.0987 0.4147 0.017 Uiso 1 1 calc R . .
C26 C 0.6752(3) 1.0279(3) 0.4417(3) 0.0164(10) Uani 1 1 d . . .
H26A H 0.6715 0.9724 0.4748 0.020 Uiso 1 1 calc R . .
H26B H 0.7032 1.0746 0.4857 0.020 Uiso 1 1 calc R . .
N13 N 0.6274(3) 0.7965(3) 0.3150(3) 0.0131(9) Uani 1 1 d . . .
O13A O 0.6803(2) 0.7349(2) 0.3460(2) 0.0208(8) Uani 1 1 d . . .
O13B O 0.5951(2) 0.8491(2) 0.36573(19) 0.0149(7) Uani 1 1 d . . .
O13C O 0.6027(2) 0.8131(2) 0.2325(2) 0.0167(8) Uani 1 1 d . . .
O1W O 0.3529(2) 1.0440(2) 0.2064(2) 0.0258(8) Uani 1 1 d D . .
H1W H 0.346(3) 1.085(2) 0.167(2) 0.026 Uiso 1 1 d D . .
H2W H 0.307(2) 1.044(3) 0.233(3) 0.039 Uiso 1 1 d D . .
O2W O 0.5336(2) 1.12285(18) 0.2041(2) 0.0186(6) Uani 1 1 d D . .
H3W H 0.5868(15) 1.151(2) 0.225(2) 0.019(12) Uiso 1 1 d D . .
H4W H 0.4943(19) 1.153(2) 0.163(2) 0.021(12) Uiso 1 1 d D . .
Pr2 Pr 1.002904(17) 0.342758(12) 0.251184(15) 0.01093(6) Uani 1 1 d . . .
N7 N 1.1863(3) 0.3048(3) 0.2933(3) 0.0148(9) Uani 1 1 d . . .
N8 N 1.0824(2) 0.2784(2) 0.4156(2) 0.0147(8) Uani 1 1 d . . .
H8N H 1.0800 0.2170 0.4088 0.018 Uiso 1 1 calc R . .
N9 N 0.8959(3) 0.3596(3) 0.3643(2) 0.0142(9) Uani 1 1 d . . .
H9N H 0.8345 0.3428 0.3323 0.017 Uiso 1 1 calc R . .
N10 N 0.8941(3) 0.4841(2) 0.2350(3) 0.0121(9) Uani 1 1 d . . .
N11 N 0.9308(3) 0.4089(3) 0.0867(2) 0.0137(9) Uani 1 1 d . . .
H11N H 0.8687 0.3859 0.0703 0.016 Uiso 1 1 calc R . .
N12 N 1.0767(2) 0.2788(3) 0.1254(2) 0.0202(8) Uani 1 1 d . . .
H12N H 1.0849 0.2183 0.1370 0.024 Uiso 1 1 calc R . .
C27 C 1.2351(3) 0.3034(3) 0.2285(3) 0.0162(10) Uani 1 1 d . . .
C28 C 1.3339(3) 0.2954(3) 0.2487(3) 0.0226(11) Uani 1 1 d . . .
H28 H 1.3655 0.2937 0.2023 0.027 Uiso 1 1 calc R . .
C29 C 1.3865(3) 0.2899(4) 0.3359(3) 0.0227(11) Uani 1 1 d . . .
H29 H 1.4547 0.2870 0.3505 0.027 Uiso 1 1 calc R . .
C30 C 1.3386(3) 0.2886(3) 0.4023(3) 0.0185(11) Uani 1 1 d . . .
H30 H 1.3731 0.2825 0.4629 0.022 Uiso 1 1 calc R . .
C31 C 1.2386(3) 0.2964(3) 0.3783(3) 0.0152(10) Uani 1 1 d . . .
C32 C 1.1850(3) 0.2989(3) 0.4497(3) 0.0201(11) Uani 1 1 d . . .
H32A H 1.2145 0.2555 0.4967 0.024 Uiso 1 1 calc R . .
H32B H 1.1920 0.3588 0.4770 0.024 Uiso 1 1 calc R . .
C33 C 1.0289(3) 0.2968(3) 0.4837(3) 0.0168(9) Uani 1 1 d . . .
H33 H 1.0474 0.3576 0.5083 0.020 Uiso 1 1 calc R . .
C34 C 1.0563(3) 0.2305(3) 0.5612(3) 0.0257(11) Uani 1 1 d . . .
H34A H 1.1258 0.2360 0.5904 0.031 Uiso 1 1 calc R . .
H34B H 1.0441 0.1693 0.5377 0.031 Uiso 1 1 calc R . .
C35 C 0.9989(3) 0.2464(4) 0.6305(3) 0.0286(11) Uani 1 1 d . . .
H35A H 1.0144 0.1991 0.6762 0.034 Uiso 1 1 calc R . .
H35B H 1.0181 0.3042 0.6604 0.034 Uiso 1 1 calc R . .
C36 C 0.8906(3) 0.2469(3) 0.5874(3) 0.0262(10) Uani 1 1 d . . .
H36A H 0.8698 0.1871 0.5635 0.031 Uiso 1 1 calc R . .
H36B H 0.8559 0.2617 0.6326 0.031 Uiso 1 1 calc R . .
C37 C 0.8666(3) 0.3149(3) 0.5127(3) 0.0203(11) Uani 1 1 d . . .
H37A H 0.8832 0.3750 0.5378 0.024 Uiso 1 1 calc R . .
H37B H 0.7965 0.3136 0.4845 0.024 Uiso 1 1 calc R . .
C38 C 0.9208(3) 0.2968(3) 0.4422(3) 0.0172(9) Uani 1 1 d . . .
H38 H 0.9027 0.2356 0.4186 0.021 Uiso 1 1 calc R . .
C39 C 0.8865(3) 0.4538(4) 0.3868(3) 0.0186(10) Uani 1 1 d . . .
H39A H 0.9486 0.4757 0.4246 0.022 Uiso 1 1 calc R . .
H39B H 0.8376 0.4597 0.4208 0.022 Uiso 1 1 calc R . .
C40 C 0.8573(3) 0.5087(3) 0.3031(3) 0.0155(10) Uani 1 1 d . . .
C41 C 0.7978(3) 0.5812(3) 0.2975(3) 0.0168(10) Uani 1 1 d . . .
H41 H 0.7717 0.5958 0.3457 0.020 Uiso 1 1 calc R . .
C42 C 0.7761(4) 0.6329(4) 0.2212(3) 0.0218(12) Uani 1 1 d . . .
H42 H 0.7359 0.6837 0.2167 0.026 Uiso 1 1 calc R . .
C43 C 0.8143(3) 0.6089(3) 0.1517(3) 0.0159(11) Uani 1 1 d . . .
H43 H 0.8015 0.6435 0.0989 0.019 Uiso 1 1 calc R . .
C44 C 0.8714(3) 0.5336(3) 0.1606(3) 0.0167(11) Uani 1 1 d . . .
C45 C 0.9148(3) 0.5057(3) 0.0861(3) 0.0161(10) Uani 1 1 d . . .
H45A H 0.8711 0.5233 0.0284 0.019 Uiso 1 1 calc R . .
H45B H 0.9768 0.5369 0.0927 0.019 Uiso 1 1 calc R . .
C46 C 0.9723(3) 0.3790(3) 0.0140(3) 0.0155(9) Uani 1 1 d . . .
H46 H 1.0276 0.4187 0.0129 0.019 Uiso 1 1 calc R . .
C47 C 0.9003(4) 0.3826(3) -0.0770(3) 0.0230(11) Uani 1 1 d . . .
H47A H 0.8811 0.4452 -0.0913 0.028 Uiso 1 1 calc R . .
H47B H 0.8420 0.3488 -0.0748 0.028 Uiso 1 1 calc R . .
C48 C 0.9407(4) 0.3442(4) -0.1515(3) 0.0306(11) Uani 1 1 d . . .
H48A H 0.8895 0.3433 -0.2080 0.037 Uiso 1 1 calc R . .
H48B H 0.9935 0.3826 -0.1598 0.037 Uiso 1 1 calc R . .
C49 C 0.9783(3) 0.2504(3) -0.1285(3) 0.0269(10) Uani 1 1 d . . .
H49A H 0.9241 0.2106 -0.1266 0.032 Uiso 1 1 calc R . .
H49B H 1.0076 0.2282 -0.1752 0.032 Uiso 1 1 calc R . .
C50 C 1.0525(3) 0.2485(3) -0.0394(3) 0.0253(10) Uani 1 1 d . . .
H50A H 1.1088 0.2846 -0.0428 0.030 Uiso 1 1 calc R . .
H50B H 1.0745 0.1866 -0.0250 0.030 Uiso 1 1 calc R . .
C51 C 1.0102(3) 0.2852(3) 0.0349(3) 0.0189(9) Uani 1 1 d . . .
H51 H 0.9534 0.2472 0.0353 0.023 Uiso 1 1 calc R . .
C52 C 1.1731(3) 0.3138(3) 0.1345(3) 0.0235(10) Uani 1 1 d . . .
H52A H 1.1689 0.3775 0.1181 0.028 Uiso 1 1 calc R . .
H52B H 1.2034 0.2819 0.0932 0.028 Uiso 1 1 calc R . .
N14 N 1.1300(3) 0.5023(3) 0.3086(3) 0.0194(10) Uani 1 1 d . . .
O14A O 1.1907(3) 0.5601(3) 0.3360(3) 0.0327(10) Uani 1 1 d . . .
O14B O 1.1051(2) 0.4789(2) 0.2271(2) 0.0177(8) Uani 1 1 d . . .
O14C O 1.0902(2) 0.4627(3) 0.36125(18) 0.0158(6) Uani 1 1 d . . .
O3W O 0.8292(2) 0.2810(2) 0.1738(2) 0.0198(7) Uani 1 1 d D . .
H5W H 0.827(3) 0.2340(18) 0.142(3) 0.030 Uiso 1 1 d D . .
H6W H 0.787(3) 0.278(3) 0.204(3) 0.027(15) Uiso 1 1 d D . .
O4W O 0.9929(2) 0.1751(2) 0.2534(2) 0.0302(7) Uani 1 1 d D . .
H7W H 1.021(3) 0.203(3) 0.219(3) 0.045 Uiso 1 1 d D . .
H8W H 1.028(2) 0.1317(18) 0.281(2) 0.015(11) Uiso 1 1 d D . .
N15 N 0.6652(3) 0.2804(3) 0.3188(3) 0.0193(9) Uani 1 1 d . . .
O15A O 0.6201(2) 0.2522(2) 0.3712(2) 0.0263(8) Uani 1 1 d . . .
O15B O 0.6829(2) 0.3612(2) 0.3158(2) 0.0271(8) Uani 1 1 d . . .
O15C O 0.6936(3) 0.2268(3) 0.2683(3) 0.0326(10) Uani 1 1 d . . .
N16 N 0.3572(3) 0.2129(3) 0.0314(3) 0.0230(10) Uani 1 1 d . . .
O16A O 0.4457(3) 0.2248(3) 0.0663(3) 0.0429(10) Uani 1 1 d . . .
O16B O 0.3120(3) 0.2605(3) -0.0286(2) 0.0401(10) Uani 1 1 d . . .
O16C O 0.3138(3) 0.1503(2) 0.0593(2) 0.0254(8) Uani 1 1 d . . .
N17 N 0.1746(8) 0.0384(7) 0.3188(10) 0.034(3) Uiso 0.64(3) 1 d P A 1
O17A O 0.2055(5) -0.0397(6) 0.3443(6) 0.0265(19) Uiso 0.64(3) 1 d P A 1
O17B O 0.1906(8) 0.0839(5) 0.2617(9) 0.045(3) Uiso 0.64(3) 1 d P A 1
O17C O 0.1170(6) 0.0674(5) 0.3624(7) 0.027(2) Uiso 0.64(3) 1 d P A 1
N71 N 0.1810(9) 0.0381(8) 0.3417(10) 0.007(3) Uiso 0.36(3) 1 d P A 2
O71A O 0.2104(10) -0.0387(12) 0.3250(11) 0.030(4) Uiso 0.36(3) 1 d P A 2
O71B O 0.2218(11) 0.0926(8) 0.2992(11) 0.032(4) Uiso 0.36(3) 1 d P A 2
O71C O 0.1298(10) 0.0663(9) 0.3897(13) 0.029(4) Uiso 0.36(3) 1 d P A 2
N18 N 0.8732(3) 0.0833(3) 0.0488(3) 0.0215(10) Uani 1 1 d . . .
O18A O 0.8118(3) 0.1314(3) 0.0713(2) 0.0304(9) Uani 1 1 d . . .
O18B O 0.8506(2) 0.0413(3) -0.0220(2) 0.0376(10) Uani 1 1 d . . .
O18C O 0.9568(3) 0.0777(3) 0.1000(2) 0.0337(9) Uani 1 1 d . . .

loop_
_atom_site_aniso_label
_atom_site_aniso_U_11
_atom_site_aniso_U_22
_atom_site_aniso_U_33
_atom_site_aniso_U_23
_atom_site_aniso_U_13
_atom_site_aniso_U_12
Pr1 0.01251(11) 0.01049(14) 0.01086(13) 0.00070(12) 0.00312(9) -0.00001(12)
N1 0.0095(18) 0.012(2) 0.016(2) -0.0007(15) 0.0016(15) 0.0014(14)
N2 0.0156(17) 0.012(2) 0.0119(17) 0.0003(14) 0.0015(14) -0.0006(15)
N3 0.017(2) 0.023(2) 0.0178(19) 0.0014(16) 0.0023(16) -0.0026(16)
N4 0.0166(19) 0.017(2) 0.017(2) 0.0029(18) 0.0093(16) 0.0000(17)
N5 0.0078(17) 0.013(2) 0.0138(17) 0.0016(14) 0.0017(14) -0.0009(13)
N6 0.0145(18) 0.0089(19) 0.0133(18) 0.0015(14) 0.0043(14) -0.0008(14)
C1 0.019(2) 0.010(2) 0.013(2) 0.0002(19) 0.003(2) -0.0002(19)
C2 0.020(3) 0.021(3) 0.014(2) -0.003(2) 0.001(2) -0.005(2)
C3 0.018(2) 0.023(3) 0.022(2) -0.001(2) 0.003(2) -0.0012(19)
C4 0.020(2) 0.021(3) 0.024(2) 0.0018(19) 0.009(2) -0.0004(18)
C5 0.019(2) 0.010(2) 0.0138(19) 0.0064(17) 0.0062(16) 0.0028(18)
C6 0.018(2) 0.021(3) 0.018(2) -0.0011(18) 0.0066(16) -0.0020(17)
C7 0.0213(19) 0.020(2) 0.0092(18) -0.0039(19) 0.0017(15) 0.001(2)
C8 0.023(2) 0.038(3) 0.011(2) 0.000(2) 0.0031(19) -0.010(2)
C9 0.031(3) 0.043(3) 0.015(2) 0.0014(19) 0.0067(19) -0.004(2)
C10 0.027(3) 0.030(3) 0.013(2) 0.000(2) 0.0008(19) 0.001(2)
C11 0.027(2) 0.026(3) 0.013(2) 0.003(2) 0.0012(17) -0.002(2)
C12 0.020(2) 0.015(2) 0.0136(19) 0.000(2) 0.0038(16) -0.003(2)
C13 0.033(3) 0.024(3) 0.016(2) 0.000(2) 0.0090(19) -0.003(2)
C14 0.020(2) 0.012(2) 0.026(3) -0.004(2) 0.009(2) -0.0012(18)
C15 0.026(3) 0.016(3) 0.022(3) -0.001(2) 0.007(2) 0.003(2)
C16 0.012(2) 0.009(2) 0.030(3) -0.003(2) 0.002(2) 0.0000(18)
C17 0.011(2) 0.016(3) 0.028(3) 0.007(2) 0.011(2) 0.0027(19)
C18 0.011(2) 0.013(3) 0.019(2) -0.002(2) 0.0022(19) 0.0003(19)
C19 0.018(2) 0.015(2) 0.016(2) 0.008(2) 0.0077(18) -0.003(2)
C20 0.0164(19) 0.012(2) 0.0114(18) 0.0009(18) 0.0032(15) 0.0001(19)
C21 0.027(2) 0.020(3) 0.021(2) -0.0050(19) 0.015(2) -0.006(2)
C22 0.026(3) 0.024(3) 0.018(2) -0.0014(19) 0.013(2) -0.004(2)
C23 0.026(2) 0.025(2) 0.015(2) -0.0068(19) 0.0094(18) -0.0042(19)
C24 0.023(2) 0.012(2) 0.020(2) -0.0035(18) 0.0067(19) -0.0012(18)
C25 0.013(2) 0.013(2) 0.016(2) -0.0016(17) 0.0053(16) 0.0046(16)
C26 0.016(2) 0.019(3) 0.012(2) -0.0066(18) 0.0007(17) -0.0032(18)
N13 0.011(2) 0.010(2) 0.019(2) 0.0003(19) 0.0053(17) 0.0009(17)
O13A 0.0262(19) 0.018(2) 0.0187(18) 0.0021(15) 0.0074(15) 0.0095(16)
O13B 0.0202(16) 0.0121(17) 0.0153(15) 0.0013(15) 0.0097(13) 0.0048(15)
O13C 0.0202(17) 0.018(2) 0.0123(18) 0.0034(14) 0.0050(14) 0.0034(14)
O1W 0.0245(18) 0.029(2) 0.0261(19) 0.0123(15) 0.0096(15) 0.0057(15)
O2W 0.0219(17) 0.0137(15) 0.0162(16) 0.0017(13) -0.0025(13) -0.0037(13)
Pr2 0.01231(11) 0.01069(13) 0.01005(12) -0.00043(10) 0.00337(9) 0.00044(10)
N7 0.017(2) 0.014(2) 0.014(2) 0.0011(16) 0.0068(16) 0.0006(16)
N8 0.0173(19) 0.014(2) 0.0136(18) -0.0024(15) 0.0047(15) 0.0004(15)
N9 0.0153(18) 0.013(2) 0.0135(18) -0.0009(15) 0.0030(14) 0.0000(15)
N10 0.0132(18) 0.008(2) 0.014(2) 0.0012(15) 0.0013(15) 0.0002(14)
N11 0.019(2) 0.013(2) 0.0109(19) 0.0001(15) 0.0057(16) 0.0010(16)
N12 0.0206(19) 0.024(2) 0.0157(18) -0.0026(16) 0.0038(15) 0.0049(16)
C27 0.018(2) 0.011(2) 0.021(2) -0.0074(18) 0.0075(19) -0.0010(18)
C28 0.021(2) 0.026(3) 0.025(3) -0.006(2) 0.015(2) -0.002(2)
C29 0.009(2) 0.026(3) 0.031(3) 0.001(2) 0.001(2) 0.0015(19)
C30 0.015(2) 0.021(3) 0.016(2) -0.002(2) -0.0018(19) -0.0016(19)
C31 0.016(2) 0.012(2) 0.020(3) -0.001(2) 0.007(2) 0.001(2)
C32 0.015(2) 0.029(3) 0.016(2) 0.0003(19) 0.0041(18) 0.0015(19)
C33 0.022(2) 0.018(2) 0.013(2) 0.0014(18) 0.0087(18) 0.0017(19)
C34 0.024(2) 0.035(3) 0.018(2) 0.008(2) 0.0054(19) 0.005(2)
C35 0.034(3) 0.040(3) 0.014(2) 0.008(2) 0.011(2) 0.008(2)
C36 0.034(3) 0.030(3) 0.020(2) 0.005(2) 0.016(2) -0.004(2)
C37 0.022(2) 0.028(3) 0.014(2) 0.0007(19) 0.0105(19) -0.0005(19)
C38 0.023(2) 0.017(2) 0.014(2) 0.0009(18) 0.0099(18) -0.0014(18)
C39 0.021(2) 0.019(3) 0.019(2) 0.000(2) 0.0095(19) 0.003(2)
C40 0.015(2) 0.012(2) 0.021(2) -0.005(2) 0.009(2) -0.0043(19)
C41 0.022(3) 0.013(2) 0.017(2) -0.0006(19) 0.0075(19) 0.0000(19)
C42 0.017(3) 0.020(3) 0.030(3) 0.002(2) 0.008(2) 0.002(2)
C43 0.014(2) 0.015(3) 0.019(3) 0.003(2) 0.004(2) 0.0015(19)
C44 0.012(2) 0.018(3) 0.020(3) -0.004(2) 0.0046(19) -0.0026(18)
C45 0.019(2) 0.016(2) 0.013(2) 0.0034(19) 0.0033(18) 0.0004(18)
C46 0.019(2) 0.015(2) 0.014(2) -0.0018(17) 0.0078(17) -0.0023(18)
C47 0.026(3) 0.028(3) 0.013(2) 0.0018(19) 0.0029(19) 0.005(2)
C48 0.044(3) 0.033(3) 0.015(2) 0.000(2) 0.0083(19) 0.007(3)
C49 0.033(3) 0.034(3) 0.013(2) -0.008(2) 0.0056(19) 0.003(2)
C50 0.026(2) 0.034(3) 0.016(2) -0.010(2) 0.0065(18) 0.003(2)
C51 0.022(2) 0.024(3) 0.011(2) -0.0069(19) 0.0051(18) 0.0013(19)
C52 0.025(3) 0.032(3) 0.015(2) -0.0025(19) 0.0088(19) -0.002(2)
N14 0.019(2) 0.015(2) 0.025(2) -0.001(2) 0.008(2) 0.0015(19)
O14A 0.036(2) 0.028(2) 0.037(2) -0.0104(18) 0.0135(18) -0.0233(19)
O14B 0.0214(16) 0.021(2) 0.0114(16) 0.0020(15) 0.0054(13) 0.0001(15)
O14C 0.0190(15) 0.0166(16) 0.0139(15) 0.0028(17) 0.0081(12) 0.0004(17)
O3W 0.0219(18) 0.0180(18) 0.0206(18) -0.0060(14) 0.0072(14) -0.0042(13)
O4W 0.038(2) 0.0183(16) 0.0298(18) 0.0084(17) 0.0003(15) 0.0006(16)
N15 0.0125(19) 0.017(2) 0.027(2) 0.0020(17) 0.0026(17) -0.0013(15)
O15A 0.0244(18) 0.025(2) 0.035(2) 0.0000(16) 0.0174(17) -0.0054(15)
O15B 0.0260(17) 0.0148(18) 0.039(2) 0.0009(14) 0.0068(15) -0.0043(13)
O15C 0.031(2) 0.0258(19) 0.050(2) -0.0172(18) 0.0255(19) -0.0068(15)
N16 0.029(2) 0.020(2) 0.018(2) -0.0004(18) 0.0024(18) 0.0011(18)
O16A 0.025(2) 0.044(2) 0.051(3) 0.026(2) -0.0037(18) -0.0021(18)
O16B 0.048(2) 0.025(2) 0.034(2) 0.0164(17) -0.0137(17) -0.0115(17)
O16C 0.0322(19) 0.0222(19) 0.0228(17) 0.0083(14) 0.0087(15) -0.0012(15)
N18 0.029(2) 0.013(2) 0.022(2) -0.0026(17) 0.0050(19) -0.0026(18)
O18A 0.033(2) 0.029(2) 0.0285(19) -0.0126(16) 0.0065(16) 0.0030(16)
O18B 0.037(2) 0.042(2) 0.028(2) -0.0196(17) -0.0018(17) 0.0095(18)
O18C 0.0273(19) 0.031(2) 0.037(2) -0.0059(17) -0.0020(16) 0.0022(15)

loop_
_atom_type_symbol
_atom_type_description
_atom_type_scat_dispersion_real
_atom_type_scat_dispersion_imag
_atom_type_scat_source
C C 0.0033 0.0016 'International Tables Vol C Tables 4.2.6.8 and 6.1.1.4'
H H 0.0000 0.0000 'International Tables Vol C Tables 4.2.6.8 and 6.1.1.4'
N N 0.0061 0.0033 'International Tables Vol C Tables 4.2.6.8 and 6.1.1.4'
O O 0.0106 0.0060 'International Tables Vol C Tables 4.2.6.8 and 6.1.1.4'
Pr Pr -0.2180 2.8214 'International Tables Vol C Tables 4.2.6.8 and 6.1.1.4'

loop_
_geom_angle_atom_site_label_1
_geom_angle_atom_site_label_2
_geom_angle_atom_site_label_3
_geom_angle
O1W Pr1 O2W 68.40(11)
O1W Pr1 O13B 135.35(9)
O2W Pr1 O13B 138.10(11)
O1W Pr1 O13C 146.74(11)
O2W Pr1 O13C 134.38(10)
O13B Pr1 O13C 49.70(10)
O1W Pr1 N4 79.49(13)
O2W Pr1 N4 144.48(12)
O13B Pr1 N4 76.24(12)
O13C Pr1 N4 70.21(11)
O1W Pr1 N3 71.04(12)
O2W Pr1 N3 92.29(11)
O13B Pr1 N3 125.66(12)
O13C Pr1 N3 82.68(12)
N4 Pr1 N3 62.26(12)
O1W Pr1 N6 91.99(11)
O2W Pr1 N6 70.80(10)
O13B Pr1 N6 74.06(11)
O13C Pr1 N6 116.89(11)
N4 Pr1 N6 126.72(11)
N3 Pr1 N6 159.84(12)
O1W Pr1 N1 141.14(12)
O2W Pr1 N1 75.03(11)
O13B Pr1 N1 69.17(11)
O13C Pr1 N1 70.99(11)
N4 Pr1 N1 139.13(12)
N3 Pr1 N1 124.15(12)
N6 Pr1 N1 63.25(11)
O1W Pr1 N5 70.14(10)
O2W Pr1 N5 116.66(10)
O13B Pr1 N5 65.48(10)
O13C Pr1 N5 105.88(10)
N4 Pr1 N5 62.56(11)
N3 Pr1 N5 116.36(11)
N6 Pr1 N5 65.09(11)
N1 Pr1 N5 117.88(11)
O1W Pr1 N2 113.23(10)
O2W Pr1 N2 67.55(10)
O13B Pr1 N2 110.87(9)
O13C Pr1 N2 69.81(10)
N4 Pr1 N2 114.83(11)
N3 Pr1 N2 63.44(11)
N6 Pr1 N2 116.75(10)
N1 Pr1 N2 61.44(11)
N5 Pr1 N2 175.68(11)
O1W Pr1 N13 149.77(10)
O2W Pr1 N13 141.44(10)
O13B Pr1 N13 25.09(10)
O13C Pr1 N13 24.67(10)
N4 Pr1 N13 72.70(12)
N3 Pr1 N13 104.96(12)
N6 Pr1 N13 95.18(11)
N1 Pr1 N13 66.70(11)
N5 Pr1 N13 86.42(10)
N2 Pr1 N13 89.48(10)
C1 N1 C5 119.2(4)
C1 N1 Pr1 118.8(3)
C5 N1 Pr1 121.7(3)
C6 N2 C7 113.8(3)
C6 N2 Pr1 113.9(2)
C7 N2 Pr1 118.7(2)
C6 N2 H2N 102.5
C7 N2 H2N 102.5
Pr1 N2 H2N 102.5
C13 N3 C12 115.6(4)
C13 N3 Pr1 110.9(3)
C12 N3 Pr1 113.9(3)
C13 N3 H3N 105.1
C12 N3 H3N 105.1
Pr1 N3 H3N 105.1
C18 N4 C14 118.2(4)
C18 N4 Pr1 122.2(3)
C14 N4 Pr1 119.2(3)
C19 N5 C20 112.0(3)
C19 N5 Pr1 113.2(2)
C20 N5 Pr1 115.3(2)
C19 N5 H5N 105.0
C20 N5 H5N 105.0
Pr1 N5 H5N 105.0
C26 N6 C25 114.2(3)
C26 N6 Pr1 112.1(2)
C25 N6 Pr1 113.9(2)
C26 N6 H6N 105.2
C25 N6 H6N 105.2
Pr1 N6 H6N 105.2
N1 C1 C2 121.6(4)
N1 C1 C26 118.3(4)
C2 C1 C26 120.2(4)
C3 C2 C1 119.8(5)
C3 C2 H2 120.1
C1 C2 H2 120.1
C2 C3 C4 118.5(5)
C2 C3 H3 120.8
C4 C3 H3 120.8
C5 C4 C3 119.3(4)
C5 C4 H4 120.4
C3 C4 H4 120.4
N1 C5 C4 121.6(4)
N1 C5 C6 117.5(4)
C4 C5 C6 120.9(3)
N2 C6 C5 111.7(3)
N2 C6 H6A 109.3
C5 C6 H6A 109.3
N2 C6 H6B 109.3
C5 C6 H6B 109.3
H6A C6 H6B 107.9
N2 C7 C12 108.8(3)
N2 C7 C8 112.6(3)
C12 C7 C8 109.7(3)
N2 C7 H7 108.6
C12 C7 H7 108.6
C8 C7 H7 108.6
C9 C8 C7 112.3(3)
C9 C8 H8A 109.1
C7 C8 H8A 109.1
C9 C8 H8B 109.1
C7 C8 H8B 109.1
H8A C8 H8B 107.9
C10 C9 C8 110.9(4)
C10 C9 H9A 109.5
C8 C9 H9A 109.5
C10 C9 H9B 109.5
C8 C9 H9B 109.5
H9A C9 H9B 108.0
C9 C10 C11 110.5(4)
C9 C10 H10A 109.6
C11 C10 H10A 109.6
C9 C10 H10B 109.6
C11 C10 H10B 109.6
H10A C10 H10B 108.1
C10 C11 C12 109.9(4)
C10 C11 H11A 109.7
C12 C11 H11A 109.7
C10 C11 H11B 109.7
C12 C11 H11B 109.7
H11A C11 H11B 108.2
N3 C12 C7 110.2(3)
N3 C12 C11 114.6(3)
C7 C12 C11 111.8(3)
N3 C12 H12 106.6
C7 C12 H12 106.6
C11 C12 H12 106.6
N3 C13 C14 110.9(4)
N3 C13 H13A 109.5
C14 C13 H13A 109.5
N3 C13 H13B 109.5
C14 C13 H13B 109.5
H13A C13 H13B 108.0
N4 C14 C15 122.3(4)
N4 C14 C13 116.2(4)
C15 C14 C13 121.6(4)
C14 C15 C16 119.1(5)
C14 C15 H15 120.5
C16 C15 H15 120.5
C17 C16 C15 119.4(5)
C17 C16 H16 120.3
C15 C16 H16 120.3
C16 C17 C18 119.4(4)
C16 C17 H17 120.3
C18 C17 H17 120.3
N4 C18 C17 121.5(4)
N4 C18 C19 117.5(4)
C17 C18 C19 120.9(4)
N5 C19 C18 113.3(3)
N5 C19 H19A 108.9
C18 C19 H19A 108.9
N5 C19 H19B 108.9
C18 C19 H19B 108.9
H19A C19 H19B 107.7
N5 C20 C25 109.2(3)
N5 C20 C21 112.1(3)
C25 C20 C21 111.2(4)
N5 C20 H20 108.1
C25 C20 H20 108.1
C21 C20 H20 108.1
C22 C21 C20 112.5(3)
C22 C21 H21A 109.1
C20 C21 H21A 109.1
C22 C21 H21B 109.1
C20 C21 H21B 109.1
H21A C21 H21B 107.8
C23 C22 C21 110.6(3)
C23 C22 H22A 109.5
C21 C22 H22A 109.5
C23 C22 H22B 109.5
C21 C22 H22B 109.5
H22A C22 H22B 108.1
C22 C23 C24 109.5(3)
C22 C23 H23A 109.8
C24 C23 H23A 109.8
C22 C23 H23B 109.8
C24 C23 H23B 109.8
H23A C23 H23B 108.2
C25 C24 C23 111.9(3)
C25 C24 H24A 109.2
C23 C24 H24A 109.2
C25 C24 H24B 109.2
C23 C24 H24B 109.2
H24A C24 H24B 107.9
N6 C25 C20 111.0(3)
N6 C25 C24 113.2(3)
C20 C25 C24 112.0(3)
N6 C25 H25 106.7
C20 C25 H25 106.7
C24 C25 H25 106.7
N6 C26 C1 112.7(4)
N6 C26 H26A 109.1
C1 C26 H26A 109.1
N6 C26 H26B 109.1
C1 C26 H26B 109.1
H26A C26 H26B 107.8
O13A N13 O13C 122.2(4)
O13A N13 O13B 120.9(4)
O13C N13 O13B 116.9(4)
O13A N13 Pr1 174.5(3)
O13C N13 Pr1 59.4(2)
O13B N13 Pr1 57.7(2)
N13 O13B Pr1 97.2(2)
N13 O13C Pr1 96.0(3)
Pr1 O1W H1W 117(3)
Pr1 O1W H2W 129(3)
H1W O1W H2W 112.5(18)
Pr1 O2W H3W 122(2)
Pr1 O2W H4W 126(2)
H3W O2W H4W 111.7(17)
O4W Pr2 O14C 135.13(11)
O4W Pr2 O14B 145.34(10)
O14C Pr2 O14B 49.50(9)
O4W Pr2 N10 141.08(11)
O14C Pr2 N10 70.80(12)
O14B Pr2 N10 72.20(11)
O4W Pr2 N7 80.57(12)
O14C Pr2 N7 72.58(11)
O14B Pr2 N7 68.63(11)
N10 Pr2 N7 138.00(12)
O4W Pr2 N9 92.35(11)
O14C Pr2 N9 75.95(10)
O14B Pr2 N9 118.14(11)
N10 Pr2 N9 63.03(11)
N7 Pr2 N9 125.57(12)
O4W Pr2 N12 71.49(11)
O14C Pr2 N12 121.80(10)
O14B Pr2 N12 80.03(11)
N10 Pr2 N12 124.85(11)
N7 Pr2 N12 62.00(11)
N9 Pr2 N12 161.51(11)
O4W Pr2 O3W 66.77(10)
O14C Pr2 O3W 141.93(9)
O14B Pr2 O3W 135.45(10)
N10 Pr2 O3W 76.67(11)
N7 Pr2 O3W 144.23(11)
N9 Pr2 O3W 71.95(11)
N12 Pr2 O3W 92.87(10)
O4W Pr2 N11 111.87(12)
O14C Pr2 N11 112.00(11)
O14B Pr2 N11 70.39(11)
N10 Pr2 N11 62.30(12)
N7 Pr2 N11 115.66(12)
N9 Pr2 N11 116.94(12)
N12 Pr2 N11 63.78(11)
O3W Pr2 N11 67.16(11)
O4W Pr2 N8 68.95(11)
O14C Pr2 N8 66.85(11)
O14B Pr2 N8 107.64(11)
N10 Pr2 N8 118.57(11)
N7 Pr2 N8 62.15(11)
N9 Pr2 N8 64.98(11)
N12 Pr2 N8 114.88(11)
O3W Pr2 N8 115.05(10)
N11 Pr2 N8 177.66(12)
O4W Pr2 N14 145.52(11)
O14C Pr2 N14 24.68(10)
O14B Pr2 N14 24.97(10)
N10 Pr2 N14 71.52(12)
N7 Pr2 N14 66.61(12)
N9 Pr2 N14 98.12(11)
N12 Pr2 N14 100.32(11)
O3W Pr2 N14 147.64(11)
N11 Pr2 N14 92.40(12)
N8 Pr2 N14 85.94(12)
O4W Pr2 H7W 19.5(4)
O14C Pr2 H7W 139.1(13)
O14B Pr2 H7W 127.8(6)
N10 Pr2 H7W 149.6(12)
N7 Pr2 H7W 71.0(11)
N9 Pr2 H7W 111.8(4)
N12 Pr2 H7W 52.0(4)
O3W Pr2 H7W 73.5(12)
N11 Pr2 H7W 100.1(11)
N8 Pr2 H7W 80.1(11)
N14 Pr2 H7W 137.1(10)
C31 N7 C27 117.4(4)
C31 N7 Pr2 122.4(3)
C27 N7 Pr2 119.8(3)
C32 N8 C33 111.3(3)
C32 N8 Pr2 114.0(3)
C33 N8 Pr2 116.0(2)
C32 N8 H8N 104.7
C33 N8 H8N 104.7
Pr2 N8 H8N 104.7
C39 N9 C38 115.3(3)
C39 N9 Pr2 110.9(2)
C38 N9 Pr2 114.9(2)
C39 N9 H9N 104.8
C38 N9 H9N 104.8
Pr2 N9 H9N 104.8
C44 N10 C40 117.8(4)
C44 N10 Pr2 122.6(3)
C40 N10 Pr2 119.6(3)
C45 N11 C46 112.9(4)
C45 N11 Pr2 113.1(3)
C46 N11 Pr2 118.9(3)
C45 N11 H11N 103.2
C46 N11 H11N 103.2
Pr2 N11 H11N 103.2
C52 N12 C51 115.5(3)
C52 N12 Pr2 110.7(2)
C51 N12 Pr2 113.3(2)
C52 N12 H12N 105.4
C51 N12 H12N 105.4
Pr2 N12 H12N 105.4
N7 C27 C28 121.9(4)
N7 C27 C52 115.2(4)
C28 C27 C52 122.8(4)
C29 C28 C27 120.0(4)
C29 C28 H28 120.0
C27 C28 H28 120.0
C28 C29 C30 119.0(4)
C28 C29 H29 120.5
C30 C29 H29 120.5
C29 C30 C31 118.6(5)
C29 C30 H30 120.7
C31 C30 H30 120.7
N7 C31 C30 123.0(4)
N7 C31 C32 117.4(4)
C30 C31 C32 119.6(4)
N8 C32 C31 112.9(4)
N8 C32 H32A 109.0
C31 C32 H32A 109.0
N8 C32 H32B 109.0
C31 C32 H32B 109.0
H32A C32 H32B 107.8
N8 C33 C38 111.0(3)
N8 C33 C34 111.4(3)
C38 C33 C34 111.0(3)
N8 C33 H33 107.8
C38 C33 H33 107.8
C34 C33 H33 107.8
C33 C34 C35 112.0(4)
C33 C34 H34A 109.2
C35 C34 H34A 109.2
C33 C34 H34B 109.2
C35 C34 H34B 109.2
H34A C34 H34B 107.9
C36 C35 C34 111.4(4)
C36 C35 H35A 109.3
C34 C35 H35A 109.3
C36 C35 H35B 109.3
C34 C35 H35B 109.3
H35A C35 H35B 108.0
C37 C36 C35 110.0(4)
C37 C36 H36A 109.7
C35 C36 H36A 109.7
C37 C36 H36B 109.7
C35 C36 H36B 109.7
H36A C36 H36B 108.2
C36 C37 C38 111.9(4)
C36 C37 H37A 109.2
C38 C37 H37A 109.2
C36 C37 H37B 109.2
C38 C37 H37B 109.2
H37A C37 H37B 107.9
N9 C38 C33 110.1(3)
N9 C38 C37 114.1(3)
C33 C38 C37 110.6(4)
N9 C38 H38 107.2
C33 C38 H38 107.2
C37 C38 H38 107.2
N9 C39 C40 110.0(4)
N9 C39 H39A 109.7
C40 C39 H39A 109.7
N9 C39 H39B 109.7
C40 C39 H39B 109.7
H39A C39 H39B 108.2
N10 C40 C41 122.1(4)
N10 C40 C39 116.7(4)
C41 C40 C39 121.1(4)
C40 C41 C42 119.7(4)
C40 C41 H41 120.1
C42 C41 H41 120.1
C43 C42 C41 118.6(5)
C43 C42 H42 120.7
C41 C42 H42 120.7
C42 C43 C44 118.8(5)
C42 C43 H43 120.6
C44 C43 H43 120.6
N10 C44 C43 123.0(4)
N10 C44 C45 116.8(4)
C43 C44 C45 120.2(4)
N11 C45 C44 111.4(4)
N11 C45 H45A 109.4
C44 C45 H45A 109.4
N11 C45 H45B 109.4
C44 C45 H45B 109.4
H45A C45 H45B 108.0
N11 C46 C51 108.2(3)
N11 C46 C47 112.8(4)
C51 C46 C47 110.7(4)
N11 C46 H46 108.3
C51 C46 H46 108.3
C47 C46 H46 108.3
C46 C47 C48 112.9(4)
C46 C47 H47A 109.0
C48 C47 H47A 109.0
C46 C47 H47B 109.0
C48 C47 H47B 109.0
H47A C47 H47B 107.8
C49 C48 C47 110.6(4)
C49 C48 H48A 109.5
C47 C48 H48A 109.5
C49 C48 H48B 109.5
C47 C48 H48B 109.5
H48A C48 H48B 108.1
C50 C49 C48 110.8(4)
C50 C49 H49A 109.5
C48 C49 H49A 109.5
C50 C49 H49B 109.5
C48 C49 H49B 109.5
H49A C49 H49B 108.1
C49 C50 C51 111.0(3)
C49 C50 H50A 109.4
C51 C50 H50A 109.4
C49 C50 H50B 109.4
C51 C50 H50B 109.4
H50A C50 H50B 108.0
N12 C51 C46 111.8(3)
N12 C51 C50 113.9(3)
C46 C51 C50 111.2(4)
N12 C51 H51 106.5
C46 C51 H51 106.5
C50 C51 H51 106.5
N12 C52 C27 111.3(3)
N12 C52 H52A 109.4
C27 C52 H52A 109.4
N12 C52 H52B 109.4
C27 C52 H52B 109.4
H52A C52 H52B 108.0
O14A N14 O14C 120.6(4)
O14A N14 O14B 122.2(4)
O14C N14 O14B 117.2(4)
O14A N14 Pr2 172.2(3)
O14C N14 Pr2 58.3(2)
O14B N14 Pr2 59.5(2)
N14 O14B Pr2 95.5(2)
N14 O14C Pr2 97.1(3)
Pr2 O3W H5W 116(3)
Pr2 O3W H6W 119(3)
H5W O3W H6W 110.6(17)
Pr2 O4W H7W 58(3)
Pr2 O4W H8W 137(3)
H7W O4W H8W 110.8(17)
O15A N15 O15B 120.3(4)
O15A N15 O15C 120.0(4)
O15B N15 O15C 119.7(4)
O16B N16 O16A 121.5(4)
O16B N16 O16C 119.1(4)
O16A N16 O16C 119.4(4)
O17B N17 O17C 118.7(10)
O17B N17 O17A 129.6(11)
O17C N17 O17A 111.7(10)
O71C N71 O71A 134.7(15)
O71C N71 O71B 120.7(12)
O71A N71 O71B 104.5(13)
O18B N18 O18A 120.0(4)
O18B N18 O18C 121.0(4)
O18A N18 O18C 119.1(4)

loop_
_geom_bond_atom_site_label_1
_geom_bond_atom_site_label_2
_geom_bond_distance
Pr1 O1W 2.549(3)
Pr1 O2W 2.556(3)
Pr1 O13B 2.569(3)
Pr1 O13C 2.608(3)
Pr1 N4 2.622(4)
Pr1 N3 2.640(4)
Pr1 N6 2.646(3)
Pr1 N1 2.649(4)
Pr1 N5 2.698(3)
Pr1 N2 2.702(3)
Pr1 N13 3.015(4)
N1 C1 1.346(6)
N1 C5 1.353(5)
N2 C6 1.470(5)
N2 C7 1.485(5)
N2 H2N 0.9300
N3 C13 1.459(6)
N3 C12 1.497(5)
N3 H3N 0.9300
N4 C18 1.345(6)
N4 C14 1.363(6)
N5 C19 1.478(6)
N5 C20 1.482(5)
N5 H5N 0.9300
N6 C26 1.479(5)
N6 C25 1.492(5)
N6 H6N 0.9300
C1 C2 1.388(7)
C1 C26 1.501(6)
C2 C3 1.382(6)
C2 H2 0.9500
C3 C4 1.397(6)
C3 H3 0.9500
C4 C5 1.384(6)
C4 H4 0.9500
C5 C6 1.502(6)
C6 H6A 0.9900
C6 H6B 0.9900
C7 C12 1.520(5)
C7 C8 1.541(5)
C7 H7 1.0000
C8 C9 1.529(6)
C8 H8A 0.9900
C8 H8B 0.9900
C9 C10 1.503(6)
C9 H9A 0.9900
C9 H9B 0.9900
C10 C11 1.526(6)
C10 H10A 0.9900
C10 H10B 0.9900
C11 C12 1.535(6)
C11 H11A 0.9900
C11 H11B 0.9900
C12 H12 1.0000
C13 C14 1.512(6)
C13 H13A 0.9900
C13 H13B 0.9900
C14 C15 1.373(7)
C15 C16 1.384(6)
C15 H15 0.9500
C16 C17 1.365(7)
C16 H16 0.9500
C17 C18 1.399(7)
C17 H17 0.9500
C18 C19 1.504(6)
C19 H19A 0.9900
C19 H19B 0.9900
C20 C25 1.523(6)
C20 C21 1.543(5)
C20 H20 1.0000
C21 C22 1.522(6)
C21 H21A 0.9900
C21 H21B 0.9900
C22 C23 1.516(6)
C22 H22A 0.9900
C22 H22B 0.9900
C23 C24 1.530(5)
C23 H23A 0.9900
C23 H23B 0.9900
C24 C25 1.524(6)
C24 H24A 0.9900
C24 H24B 0.9900
C25 H25 1.0000
C26 H26A 0.9900
C26 H26B 0.9900
N13 O13A 1.217(5)
N13 O13C 1.265(5)
N13 O13B 1.288(5)
O1W H1W 0.856(10)
O1W H2W 0.863(10)
O2W H3W 0.864(10)
O2W H4W 0.860(10)
Pr2 O4W 2.526(3)
Pr2 O14C 2.579(4)
Pr2 O14B 2.605(3)
Pr2 N10 2.614(4)
Pr2 N7 2.614(4)
Pr2 N9 2.640(3)
Pr2 N12 2.644(3)
Pr2 O3W 2.646(3)
Pr2 N11 2.693(4)
Pr2 N8 2.699(4)
Pr2 N14 3.010(5)
Pr2 H7W 2.20(5)
N7 C31 1.348(6)
N7 C27 1.373(5)
N8 C32 1.467(6)
N8 C33 1.492(5)
N8 H8N 0.9300
N9 C39 1.475(7)
N9 C38 1.506(5)
N9 H9N 0.9300
N10 C44 1.344(6)
N10 C40 1.356(5)
N11 C45 1.474(5)
N11 C46 1.482(5)
N11 H11N 0.9300
N12 C52 1.457(5)
N12 C51 1.486(5)
N12 H12N 0.9300
C27 C28 1.381(6)
C27 C52 1.511(6)
C28 C29 1.376(7)
C28 H28 0.9500
C29 C30 1.386(6)
C29 H29 0.9500
C30 C31 1.396(7)
C30 H30 0.9500
C31 C32 1.512(6)
C32 H32A 0.9900
C32 H32B 0.9900
C33 C38 1.522(6)
C33 C34 1.536(6)
C33 H33 1.0000
C34 C35 1.541(6)
C34 H34A 0.9900
C34 H34B 0.9900
C35 C36 1.529(6)
C35 H35A 0.9900
C35 H35B 0.9900
C36 C37 1.520(6)
C36 H36A 0.9900
C36 H36B 0.9900
C37 C38 1.531(5)
C37 H37A 0.9900
C37 H37B 0.9900
C38 H38 1.0000
C39 C40 1.509(7)
C39 H39A 0.9900
C39 H39B 0.9900
C40 C41 1.376(7)
C41 C42 1.387(7)
C41 H41 0.9500
C42 C43 1.385(6)
C42 H42 0.9500
C43 C44 1.386(7)
C43 H43 0.9500
C44 C45 1.515(6)
C45 H45A 0.9900
C45 H45B 0.9900
C46 C51 1.517(6)
C46 C47 1.524(6)
C46 H46 1.0000
C47 C48 1.541(6)
C47 H47A 0.9900
C47 H47B 0.9900
C48 C49 1.520(7)
C48 H48A 0.9900
C48 H48B 0.9900
C49 C50 1.516(6)
C49 H49A 0.9900
C49 H49B 0.9900
C50 C51 1.545(5)
C50 H50A 0.9900
C50 H50B 0.9900
C51 H51 1.0000
C52 H52A 0.9900
C52 H52B 0.9900
N14 O14A 1.227(6)
N14 O14C 1.266(5)
N14 O14B 1.276(5)
O3W H5W 0.859(10)
O3W H6W 0.865(10)
O4W H7W 0.863(10)
O4W H8W 0.867(10)
N15 O15A 1.243(5)
N15 O15B 1.245(5)
N15 O15C 1.267(5)
N16 O16B 1.223(5)
N16 O16A 1.261(5)
N16 O16C 1.268(5)
N17 O17B 1.192(12)
N17 O17C 1.279(12)
N17 O17A 1.282(15)
N71 O71C 1.253(17)
N71 O71A 1.28(2)
N71 O71B 1.288(17)
N18 O18B 1.239(5)
N18 O18A 1.261(5)
N18 O18C 1.261(5)

loop_
_geom_torsion_atom_site_label_1
_geom_torsion_atom_site_label_2
_geom_torsion_atom_site_label_3
_geom_torsion_atom_site_label_4
_geom_torsion
O1W Pr1 N1 C1 74.9(4)
O2W Pr1 N1 C1 95.0(3)
O13B Pr1 N1 C1 -62.9(3)
O13C Pr1 N1 C1 -116.0(4)
N4 Pr1 N1 C1 -96.9(4)
N3 Pr1 N1 C1 177.4(3)
N6 Pr1 N1 C1 19.2(3)
N5 Pr1 N1 C1 -17.6(4)
N2 Pr1 N1 C1 167.2(4)
N13 Pr1 N1 C1 -89.9(3)
O1W Pr1 N1 C5 -110.9(3)
O2W Pr1 N1 C5 -90.9(3)
O13B Pr1 N1 C5 111.3(3)
O13C Pr1 N1 C5 58.2(3)
N4 Pr1 N1 C5 77.3(4)
N3 Pr1 N1 C5 -8.4(4)
N6 Pr1 N1 C5 -166.6(4)
N5 Pr1 N1 C5 156.6(3)
N2 Pr1 N1 C5 -18.6(3)
N13 Pr1 N1 C5 84.3(3)
O1W Pr1 N2 C6 167.6(2)
O2W Pr1 N2 C6 115.3(3)
O13B Pr1 N2 C6 -19.5(3)
O13C Pr1 N2 C6 -48.1(3)
N4 Pr1 N2 C6 -103.5(3)
N3 Pr1 N2 C6 -139.9(3)
N6 Pr1 N2 C6 62.6(3)
N1 Pr1 N2 C6 30.6(3)
N5 Pr1 N2 C6 -51.5(14)
N13 Pr1 N2 C6 -32.9(3)
O1W Pr1 N2 C7 -54.1(3)
O2W Pr1 N2 C7 -106.5(3)
O13B Pr1 N2 C7 118.8(3)
O13C Pr1 N2 C7 90.1(3)
N4 Pr1 N2 C7 34.7(3)
N3 Pr1 N2 C7 -1.7(3)
N6 Pr1 N2 C7 -159.1(3)
N1 Pr1 N2 C7 168.9(3)
N5 Pr1 N2 C7 86.7(14)
N13 Pr1 N2 C7 105.3(3)
O1W Pr1 N3 C13 -124.9(3)
O2W Pr1 N3 C13 168.9(3)
O13B Pr1 N3 C13 7.9(3)
O13C Pr1 N3 C13 34.4(3)
N4 Pr1 N3 C13 -37.0(3)
N6 Pr1 N3 C13 -158.9(3)
N1 Pr1 N3 C13 95.5(3)
N5 Pr1 N3 C13 -69.7(3)
N2 Pr1 N3 C13 105.5(3)
N13 Pr1 N3 C13 23.7(3)
O1W Pr1 N3 C12 102.7(3)
O2W Pr1 N3 C12 36.5(3)
O13B Pr1 N3 C12 -124.5(3)
O13C Pr1 N3 C12 -98.0(3)
N4 Pr1 N3 C12 -169.4(3)
N6 Pr1 N3 C12 68.7(4)
N1 Pr1 N3 C12 -36.9(3)
N5 Pr1 N3 C12 157.9(3)
N2 Pr1 N3 C12 -26.9(3)
N13 Pr1 N3 C12 -108.7(3)
O1W Pr1 N4 C18 -89.9(4)
O2W Pr1 N4 C18 -115.1(4)
O13B Pr1 N4 C18 52.3(4)
O13C Pr1 N4 C18 104.0(4)
N3 Pr1 N4 C18 -163.9(4)
N6 Pr1 N4 C18 -5.3(4)
N1 Pr1 N4 C18 84.9(4)
N5 Pr1 N4 C18 -16.9(3)
N2 Pr1 N4 C18 159.2(3)
N13 Pr1 N4 C18 78.1(4)
O1W Pr1 N4 C14 96.8(4)
O2W Pr1 N4 C14 71.6(4)
O13B Pr1 N4 C14 -121.0(4)
O13C Pr1 N4 C14 -69.3(4)
N3 Pr1 N4 C14 22.8(3)
N6 Pr1 N4 C14 -178.6(3)
N1 Pr1 N4 C14 -88.4(4)
N5 Pr1 N4 C14 169.8(4)
N2 Pr1 N4 C14 -14.1(4)
N13 Pr1 N4 C14 -95.2(4)
O1W Pr1 N5 C19 115.6(3)
O2W Pr1 N5 C19 167.3(3)
O13B Pr1 N5 C19 -59.3(3)
O13C Pr1 N5 C19 -29.7(3)
N4 Pr1 N5 C19 27.3(3)
N3 Pr1 N5 C19 59.9(3)
N6 Pr1 N5 C19 -142.4(3)
N1 Pr1 N5 C19 -106.2(3)
N2 Pr1 N5 C19 -26.3(15)
N13 Pr1 N5 C19 -45.0(3)
O1W Pr1 N5 C20 -113.6(3)
O2W Pr1 N5 C20 -61.9(3)
O13B Pr1 N5 C20 71.5(3)
O13C Pr1 N5 C20 101.1(3)
N4 Pr1 N5 C20 158.2(3)
N3 Pr1 N5 C20 -169.3(3)
N6 Pr1 N5 C20 -11.6(3)
N1 Pr1 N5 C20 24.6(3)
N2 Pr1 N5 C20 104.5(13)
N13 Pr1 N5 C20 85.8(3)
O1W Pr1 N6 C26 179.8(3)
O2W Pr1 N6 C26 -113.9(3)
O13B Pr1 N6 C26 42.9(3)
O13C Pr1 N6 C26 16.9(3)
N4 Pr1 N6 C26 101.5(3)
N3 Pr1 N6 C26 -148.2(3)
N1 Pr1 N6 C26 -31.4(3)
N5 Pr1 N6 C26 112.8(3)
N2 Pr1 N6 C26 -62.8(3)
N13 Pr1 N6 C26 29.2(3)
O1W Pr1 N6 C25 48.3(3)
O2W Pr1 N6 C25 114.6(3)
O13B Pr1 N6 C25 -88.7(3)
O13C Pr1 N6 C25 -114.6(2)
N4 Pr1 N6 C25 -30.1(3)
N3 Pr1 N6 C25 80.2(4)
N1 Pr1 N6 C25 -163.0(3)
N5 Pr1 N6 C25 -18.7(2)
N2 Pr1 N6 C25 165.6(2)
N13 Pr1 N6 C25 -102.3(3)
C5 N1 C1 C2 0.0(7)
Pr1 N1 C1 C2 174.3(4)
C5 N1 C1 C26 -178.4(4)
Pr1 N1 C1 C26 -4.0(6)
N1 C1 C2 C3 1.5(8)
C26 C1 C2 C3 179.8(5)
C1 C2 C3 C4 -1.4(7)
C2 C3 C4 C5 -0.2(7)
C1 N1 C5 C4 -1.6(6)
Pr1 N1 C5 C4 -175.8(3)
C1 N1 C5 C6 178.3(4)
Pr1 N1 C5 C6 4.2(5)
C3 C4 C5 N1 1.7(7)
C3 C4 C5 C6 -178.2(4)
C7 N2 C6 C5 178.3(3)
Pr1 N2 C6 C5 -41.4(4)
N1 C5 C6 N2 25.3(5)
C4 C5 C6 N2 -154.7(4)
C6 N2 C7 C12 166.9(3)
Pr1 N2 C7 C12 28.6(4)
C6 N2 C7 C8 -71.3(5)
Pr1 N2 C7 C8 150.4(3)
N2 C7 C8 C9 -174.9(4)
C12 C7 C8 C9 -53.6(5)
C7 C8 C9 C10 55.6(5)
C8 C9 C10 C11 -57.6(5)
C9 C10 C11 C12 58.7(5)
C13 N3 C12 C7 -76.1(5)
Pr1 N3 C12 C7 54.0(4)
C13 N3 C12 C11 50.9(5)
Pr1 N3 C12 C11 -179.0(3)
N2 C7 C12 N3 -52.9(5)
C8 C7 C12 N3 -176.5(4)
N2 C7 C12 C11 178.5(4)
C8 C7 C12 C11 55.0(5)
C10 C11 C12 N3 175.8(4)
C10 C11 C12 C7 -58.0(5)
C12 N3 C13 C14 -178.7(4)
Pr1 N3 C13 C14 49.7(5)
C18 N4 C14 C15 0.2(7)
Pr1 N4 C14 C15 173.8(4)
C18 N4 C14 C13 -179.1(4)
Pr1 N4 C14 C13 -5.5(6)
N3 C13 C14 N4 -30.1(6)
N3 C13 C14 C15 150.6(5)
N4 C14 C15 C16 -0.4(8)
C13 C14 C15 C16 178.9(5)
C14 C15 C16 C17 1.1(7)
C15 C16 C17 C18 -1.6(7)
C14 N4 C18 C17 -0.8(7)
Pr1 N4 C18 C17 -174.2(3)
C14 N4 C18 C19 177.2(4)
Pr1 N4 C18 C19 3.9(6)
C16 C17 C18 N4 1.5(7)
C16 C17 C18 C19 -176.4(4)
C20 N5 C19 C18 -169.7(3)
Pr1 N5 C19 C18 -37.2(4)
N4 C18 C19 N5 23.2(6)
C17 C18 C19 N5 -158.7(4)
C19 N5 C20 C25 170.7(3)
Pr1 N5 C20 C25 39.3(4)
C19 N5 C20 C21 -65.6(5)
Pr1 N5 C20 C21 163.0(3)
N5 C20 C21 C22 -174.6(4)
C25 C20 C21 C22 -52.1(5)
C20 C21 C22 C23 56.4(5)
C21 C22 C23 C24 -58.5(5)
C22 C23 C24 C25 58.2(5)
C26 N6 C25 C20 -83.1(4)
Pr1 N6 C25 C20 47.5(4)
C26 N6 C25 C24 43.9(5)
Pr1 N6 C25 C24 174.4(3)
N5 C20 C25 N6 -57.3(4)
C21 C20 C25 N6 178.5(3)
N5 C20 C25 C24 175.0(3)
C21 C20 C25 C24 50.8(5)
C23 C24 C25 N6 178.6(3)
C23 C24 C25 C20 -54.9(5)
C25 N6 C26 C1 174.3(4)
Pr1 N6 C26 C1 42.9(4)
N1 C1 C26 N6 -26.5(6)
C2 C1 C26 N6 155.1(4)
O1W Pr1 N13 O13A -147(3)
O2W Pr1 N13 O13A 21(3)
O13B Pr1 N13 O13A -77(3)
O13C Pr1 N13 O13A 109(3)
N4 Pr1 N13 O13A -171(3)
N3 Pr1 N13 O13A 135(3)
N6 Pr1 N13 O13A -44(3)
N1 Pr1 N13 O13A 14(3)
N5 Pr1 N13 O13A -109(3)
N2 Pr1 N13 O13A 73(3)
O1W Pr1 N13 O13C 104.0(3)
O2W Pr1 N13 O13C -87.5(3)
O13B Pr1 N13 O13C 174.6(4)
N4 Pr1 N13 O13C 80.1(3)
N3 Pr1 N13 O13C 26.1(3)
N6 Pr1 N13 O13C -153.0(2)
N1 Pr1 N13 O13C -95.0(3)
N5 Pr1 N13 O13C 142.5(3)
N2 Pr1 N13 O13C -36.2(3)
O1W Pr1 N13 O13B -70.5(3)
O2W Pr1 N13 O13B 97.9(3)
O13C Pr1 N13 O13B -174.6(4)
N4 Pr1 N13 O13B -94.5(2)
N3 Pr1 N13 O13B -148.5(2)
N6 Pr1 N13 O13B 32.5(3)
N1 Pr1 N13 O13B 90.4(3)
N5 Pr1 N13 O13B -32.1(2)
N2 Pr1 N13 O13B 149.3(2)
O13A N13 O13B Pr1 173.7(4)
O13C N13 O13B Pr1 -5.2(4)
O1W Pr1 O13B N13 137.5(2)
O2W Pr1 O13B N13 -112.4(3)
O13C Pr1 O13B N13 3.0(2)
N4 Pr1 O13B N13 78.5(2)
N3 Pr1 O13B N13 38.5(3)
N6 Pr1 O13B N13 -146.2(3)
N1 Pr1 O13B N13 -79.3(2)
N5 Pr1 O13B N13 144.3(3)
N2 Pr1 O13B N13 -33.2(3)
O13A N13 O13C Pr1 -173.8(4)
O13B N13 O13C Pr1 5.1(4)
O1W Pr1 O13C N13 -117.1(3)
O2W Pr1 O13C N13 119.4(2)
O13B Pr1 O13C N13 -3.0(2)
N4 Pr1 O13C N13 -91.5(3)
N3 Pr1 O13C N13 -154.6(3)
N6 Pr1 O13C N13 30.5(3)
N1 Pr1 O13C N13 75.4(3)
N5 Pr1 O13C N13 -39.2(3)
N2 Pr1 O13C N13 141.1(3)
O4W Pr2 N7 C31 -90.0(4)
O14C Pr2 N7 C31 53.6(4)
O14B Pr2 N7 C31 106.2(4)
N10 Pr2 N7 C31 83.9(4)
N9 Pr2 N7 C31 -3.9(4)
N12 Pr2 N7 C31 -164.0(4)
O3W Pr2 N7 C31 -113.8(4)
N11 Pr2 N7 C31 160.2(4)
N8 Pr2 N7 C31 -18.9(3)
N14 Pr2 N7 C31 79.2(4)
O4W Pr2 N7 C27 97.9(3)
O14C Pr2 N7 C27 -118.4(3)
O14B Pr2 N7 C27 -65.9(3)
N10 Pr2 N7 C27 -88.2(4)
N9 Pr2 N7 C27 -175.9(3)
N12 Pr2 N7 C27 24.0(3)
O3W Pr2 N7 C27 74.1(4)
N11 Pr2 N7 C27 -11.9(4)
N8 Pr2 N7 C27 169.0(4)
N14 Pr2 N7 C27 -92.8(3)
O4W Pr2 N8 C32 118.4(3)
O14C Pr2 N8 C32 -53.7(3)
O14B Pr2 N8 C32 -24.9(3)
N10 Pr2 N8 C32 -103.9(3)
N7 Pr2 N8 C32 28.2(3)
N9 Pr2 N8 C32 -138.4(3)
N12 Pr2 N8 C32 62.0(3)
O3W Pr2 N8 C32 168.2(3)
N11 Pr2 N8 C32 7(3)
N14 Pr2 N8 C32 -37.5(3)
O4W Pr2 N8 C33 -110.3(3)
O14C Pr2 N8 C33 77.6(3)
O14B Pr2 N8 C33 106.3(3)
N10 Pr2 N8 C33 27.4(3)
N7 Pr2 N8 C33 159.4(3)
N9 Pr2 N8 C33 -7.1(3)
N12 Pr2 N8 C33 -166.7(3)
O3W Pr2 N8 C33 -60.6(3)
N11 Pr2 N8 C33 139(3)
N14 Pr2 N8 C33 93.8(3)
O4W Pr2 N9 C39 177.0(3)
O14C Pr2 N9 C39 40.9(3)
O14B Pr2 N9 C39 14.2(3)
N10 Pr2 N9 C39 -34.4(3)
N7 Pr2 N9 C39 97.0(3)
N12 Pr2 N9 C39 -154.4(3)
O3W Pr2 N9 C39 -118.3(3)
N11 Pr2 N9 C39 -66.9(3)
N8 Pr2 N9 C39 111.6(3)
N14 Pr2 N9 C39 30.0(3)
O4W Pr2 N9 C38 44.0(3)
O14C Pr2 N9 C38 -92.1(3)
O14B Pr2 N9 C38 -118.9(3)
N10 Pr2 N9 C38 -167.5(3)
N7 Pr2 N9 C38 -36.1(3)
N12 Pr2 N9 C38 72.5(5)
O3W Pr2 N9 C38 108.6(3)
N11 Pr2 N9 C38 160.1(3)
N8 Pr2 N9 C38 -21.4(3)
N14 Pr2 N9 C38 -103.1(3)
O4W Pr2 N10 C44 -105.8(4)
O14C Pr2 N10 C44 114.4(4)
O14B Pr2 N10 C44 62.1(3)
N7 Pr2 N10 C44 83.8(4)
N9 Pr2 N10 C44 -162.0(4)
N12 Pr2 N10 C44 -1.5(4)
O3W Pr2 N10 C44 -85.6(4)
N11 Pr2 N10 C44 -14.7(3)
N8 Pr2 N10 C44 162.9(3)
N14 Pr2 N10 C44 88.3(4)
O4W Pr2 N10 C40 73.2(4)
O14C Pr2 N10 C40 -66.6(3)
O14B Pr2 N10 C40 -119.0(4)
N7 Pr2 N10 C40 -97.2(4)
N9 Pr2 N10 C40 17.0(3)
N12 Pr2 N10 C40 177.5(3)
O3W Pr2 N10 C40 93.3(3)
N11 Pr2 N10 C40 164.3(4)
N8 Pr2 N10 C40 -18.2(4)
N14 Pr2 N10 C40 -92.7(4)
O4W Pr2 N11 C45 166.7(3)
O14C Pr2 N11 C45 -23.0(3)
O14B Pr2 N11 C45 -50.4(3)
N10 Pr2 N11 C45 29.2(3)
N7 Pr2 N11 C45 -103.5(3)
N9 Pr2 N11 C45 62.0(3)
N12 Pr2 N11 C45 -138.7(4)
O3W Pr2 N11 C45 115.7(3)
N8 Pr2 N11 C45 -83(3)
N14 Pr2 N11 C45 -38.4(3)
O4W Pr2 N11 C46 -57.5(3)
O14C Pr2 N11 C46 112.9(3)
O14B Pr2 N11 C46 85.4(3)
N10 Pr2 N11 C46 165.1(3)
N7 Pr2 N11 C46 32.3(3)
N9 Pr2 N11 C46 -162.2(3)
N12 Pr2 N11 C46 -2.9(3)
O3W Pr2 N11 C46 -108.4(3)
N8 Pr2 N11 C46 53(3)
N14 Pr2 N11 C46 97.4(3)
O4W Pr2 N12 C52 -126.5(3)
O14C Pr2 N12 C52 5.7(3)
O14B Pr2 N12 C52 33.5(3)
N10 Pr2 N12 C52 93.4(3)
N7 Pr2 N12 C52 -37.5(3)
N9 Pr2 N12 C52 -156.7(3)
O3W Pr2 N12 C52 169.2(3)
N11 Pr2 N12 C52 106.4(3)
N8 Pr2 N12 C52 -71.5(3)
N14 Pr2 N12 C52 18.8(3)
O4W Pr2 N12 C51 101.8(3)
O14C Pr2 N12 C51 -126.0(3)
O14B Pr2 N12 C51 -98.2(3)
N10 Pr2 N12 C51 -38.2(3)
N7 Pr2 N12 C51 -169.2(3)
N9 Pr2 N12 C51 71.6(5)
O3W Pr2 N12 C51 37.5(3)
N11 Pr2 N12 C51 -25.3(3)
N8 Pr2 N12 C51 156.9(3)
N14 Pr2 N12 C51 -112.8(3)
C31 N7 C27 C28 -1.2(7)
Pr2 N7 C27 C28 171.3(3)
C31 N7 C27 C52 -179.6(4)
Pr2 N7 C27 C52 -7.1(5)
N7 C27 C28 C29 -1.0(7)
C52 C27 C28 C29 177.3(5)
C27 C28 C29 C30 2.8(8)
C28 C29 C30 C31 -2.4(8)
C27 N7 C31 C30 1.5(7)
Pr2 N7 C31 C30 -170.7(4)
C27 N7 C31 C32 179.4(4)
Pr2 N7 C31 C32 7.1(6)
C29 C30 C31 N7 0.2(8)
C29 C30 C31 C32 -177.6(5)
C33 N8 C32 C31 -170.1(4)
Pr2 N8 C32 C31 -36.6(5)
N7 C31 C32 N8 20.6(6)
C30 C31 C32 N8 -161.5(4)
C32 N8 C33 C38 166.6(4)
Pr2 N8 C33 C38 34.1(4)
C32 N8 C33 C34 -69.2(5)
Pr2 N8 C33 C34 158.3(3)
N8 C33 C34 C35 -177.9(4)
C38 C33 C34 C35 -53.7(5)
C33 C34 C35 C36 53.9(6)
C34 C35 C36 C37 -55.1(5)
C35 C36 C37 C38 57.7(5)
C39 N9 C38 C33 -83.1(4)
Pr2 N9 C38 C33 47.8(4)
C39 N9 C38 C37 42.0(5)
Pr2 N9 C38 C37 172.9(3)
N8 C33 C38 N9 -53.4(5)
C34 C33 C38 N9 -177.9(3)
N8 C33 C38 C37 179.5(4)
C34 C33 C38 C37 55.1(5)
C36 C37 C38 N9 177.1(4)
C36 C37 C38 C33 -58.0(5)
C38 N9 C39 C40 -177.5(3)
Pr2 N9 C39 C40 49.7(4)
C44 N10 C40 C41 0.6(7)
Pr2 N10 C40 C41 -178.5(3)
C44 N10 C40 C39 -178.0(4)
Pr2 N10 C40 C39 2.9(6)
N9 C39 C40 N10 -35.7(6)
N9 C39 C40 C41 145.7(4)
N10 C40 C41 C42 -1.7(7)
C39 C40 C41 C42 176.8(5)
C40 C41 C42 C43 0.9(7)
C41 C42 C43 C44 0.9(8)
C40 N10 C44 C43 1.4(7)
Pr2 N10 C44 C43 -179.6(3)
C40 N10 C44 C45 179.0(4)
Pr2 N10 C44 C45 -2.0(6)
C42 C43 C44 N10 -2.1(7)
C42 C43 C44 C45 -179.7(5)
C46 N11 C45 C44 179.4(4)
Pr2 N11 C45 C44 -42.0(5)
N10 C44 C45 N11 30.0(6)
C43 C44 C45 N11 -152.3(4)
C45 N11 C46 C51 165.0(4)
Pr2 N11 C46 C51 29.1(4)
C45 N11 C46 C47 -72.2(5)
Pr2 N11 C46 C47 151.9(3)
N11 C46 C47 C48 -175.2(4)
C51 C46 C47 C48 -53.8(5)
C46 C47 C48 C49 54.3(6)
C47 C48 C49 C50 -55.6(5)
C48 C49 C50 C51 57.5(5)
C52 N12 C51 C46 -76.6(4)
Pr2 N12 C51 C46 52.6(4)
C52 N12 C51 C50 50.5(5)
Pr2 N12 C51 C50 179.8(3)
N11 C46 C51 N12 -52.9(4)
C47 C46 C51 N12 -177.0(3)
N11 C46 C51 C50 178.5(4)
C47 C46 C51 C50 54.4(5)
C49 C50 C51 N12 175.5(4)
C49 C50 C51 C46 -57.1(5)
C51 N12 C52 C27 -179.5(3)
Pr2 N12 C52 C27 50.0(4)
N7 C27 C52 N12 -29.2(5)
C28 C27 C52 N12 152.4(4)
O4W Pr2 N14 O14A 4(2)
O14C Pr2 N14 O14A 84(2)
O14B Pr2 N14 O14A -104(2)
N10 Pr2 N14 O14A 168(2)
N7 Pr2 N14 O14A -15(2)
N9 Pr2 N14 O14A 110(2)
N12 Pr2 N14 O14A -68(2)
O3W Pr2 N14 O14A 179(100)
N11 Pr2 N14 O14A -132(2)
N8 Pr2 N14 O14A 46(2)
O4W Pr2 N14 O14C -80.2(3)
O14B Pr2 N14 O14C 171.5(4)
N10 Pr2 N14 O14C 84.1(3)
N7 Pr2 N14 O14C -99.2(3)
N9 Pr2 N14 O14C 26.1(3)
N12 Pr2 N14 O14C -152.4(3)
O3W Pr2 N14 O14C 95.1(3)
N11 Pr2 N14 O14C 143.8(3)
N8 Pr2 N14 O14C -37.9(3)
O4W Pr2 N14 O14B 108.4(3)
O14C Pr2 N14 O14B -171.5(4)
N10 Pr2 N14 O14B -87.4(3)
N7 Pr2 N14 O14B 89.3(3)
N9 Pr2 N14 O14B -145.3(2)
N12 Pr2 N14 O14B 36.1(3)
O3W Pr2 N14 O14B -76.4(3)
N11 Pr2 N14 O14B -27.7(3)
N8 Pr2 N14 O14B 150.7(3)
O14A N14 O14B Pr2 171.0(4)
O14C N14 O14B Pr2 -8.2(4)
O4W Pr2 O14B N14 -109.1(3)
O14C Pr2 O14B N14 4.7(2)
N10 Pr2 O14B N14 84.3(3)
N7 Pr2 O14B N14 -80.2(3)
N9 Pr2 O14B N14 39.7(3)
N12 Pr2 O14B N14 -143.9(3)
O3W Pr2 O14B N14 132.1(2)
N11 Pr2 O14B N14 150.5(3)
N8 Pr2 O14B N14 -30.8(3)
O14A N14 O14C Pr2 -170.9(4)
O14B N14 O14C Pr2 8.3(4)
O4W Pr2 O14C N14 127.8(3)
O14B Pr2 O14C N14 -4.7(2)
N10 Pr2 O14C N14 -87.4(3)
N7 Pr2 O14C N14 71.7(3)
N9 Pr2 O14C N14 -153.3(3)
N12 Pr2 O14C N14 32.4(3)
O3W Pr2 O14C N14 -120.2(3)
N11 Pr2 O14C N14 -39.5(3)
N8 Pr2 O14C N14 138.2(3)
C2 C4 C15 C17 -11.0(2)
C28 C30 C41 C43 -10.2(2)
